data_4130172
loop_
_publ_author_name
'Qin, Jun-Sheng'
'Du, Dong-Ying'
'Li, Mian'
'Lian, Xi-Zhen'
'Dong, Long-Zhang'
'Bosch, Mathieu'
'Su, Zhong-Min'
'Zhang, Qiang'
'Li, Shun-Li'
'Lan, Ya-Qian'
'Yuan, Shuai'
'Zhou, Hong-Cai'

_publ_section_title
;
 Derivation and Decoration of Nets with Trigonal-Prismatic Nodes: A Unique
 Route to Reticular Synthesis of Metal-Organic Frameworks.
;
_journal_issue 16
_journal_name_full 'Journal of the American Chemical Society'
_journal_page_first 5299
_journal_page_last 5307
_journal_paper_doi 10.1021/jacs.6b01093
_journal_volume 138
_journal_year 2016
_chemical_formula_moiety 'C58 H46 N20 O24 S3 Zn8'
_chemical_formula_sum 'C58 H46 N20 O24 S3 Zn8'
_chemical_formula_weight 2026.29
_space_group_IT_number 165
_space_group_name_Hall '-P 3 2"c'
_space_group_name_H-M_alt 'P -3 c 1'
_symmetry_cell_setting trigonal
_symmetry_space_group_name_Hall '-P 3 2"c'
_symmetry_space_group_name_H-M 'P -3 c 1'
_atom_sites_solution_hydrogens geom
_atom_sites_solution_primary direct
_atom_sites_solution_secondary difmap
_audit_creation_method SHELXL-97
_cell_angle_alpha 90.000(5)
_cell_angle_beta 90.000(5)
_cell_angle_gamma 120.000(5)
_cell_formula_units_Z 2
_cell_length_a 16.2940(9)
_cell_length_b 16.2940(9)
_cell_length_c 31.7520(18)
_cell_measurement_temperature 293(2)
_cell_volume 7300.6(8)
_computing_cell_refinement 'SMART (Bruker, 1997)'
_computing_data_collection 'SMART (Bruker, 1997)'
_computing_data_reduction SAINT
_computing_molecular_graphics 'SHELXTL-PLUS (Sheldrick, 1990)'
_computing_publication_material SHELXL-97
_computing_structure_refinement 'SHELXL-97 (Sheldrick, 1997)'
_computing_structure_solution 'SHELXS-97(Sheldrick, 1997)'
_diffrn_ambient_temperature 293(2)
_diffrn_measured_fraction_theta_full 1.000
_diffrn_measured_fraction_theta_max 0.998
_diffrn_measurement_device_type 'Bruker APEX CCD area-detector'
_diffrn_measurement_method '\w scans'
_diffrn_radiation_monochromator graphite
_diffrn_radiation_source 'fine-focus sealed tube'
_diffrn_radiation_type MoK\a
_diffrn_radiation_wavelength 0.71069
_diffrn_reflns_av_R_equivalents 0.0477
_diffrn_reflns_av_sigmaI/netI 0.0259
_diffrn_reflns_limit_h_max 11
_diffrn_reflns_limit_h_min -19
_diffrn_reflns_limit_k_max 19
_diffrn_reflns_limit_k_min -19
_diffrn_reflns_limit_l_max 37
_diffrn_reflns_limit_l_min -36
_diffrn_reflns_number 35888
_diffrn_reflns_theta_full 25.00
_diffrn_reflns_theta_max 25.05
_diffrn_reflns_theta_min 1.93
_exptl_absorpt_coefficient_mu 1.379
_exptl_absorpt_correction_T_max 0.7700
_exptl_absorpt_correction_T_min 0.7421
_exptl_absorpt_correction_type multi-scan
_exptl_absorpt_process_details 'SADABS(Sheldrick, 1996)'
_exptl_crystal_colour colorless
_exptl_crystal_density_diffrn 0.922
_exptl_crystal_density_method 'not measured'
_exptl_crystal_description block
_exptl_crystal_F_000 2028
_exptl_crystal_size_max 0.23
_exptl_crystal_size_mid 0.21
_exptl_crystal_size_min 0.20
_refine_diff_density_max 1.039
_refine_diff_density_min -0.387
_refine_diff_density_rms 0.155
_refine_ls_extinction_method none
_refine_ls_goodness_of_fit_ref 1.034
_refine_ls_hydrogen_treatment constr
_refine_ls_matrix_type full
_refine_ls_number_parameters 162
_refine_ls_number_reflns 4323
_refine_ls_number_restraints 0
_refine_ls_restrained_S_all 1.034
_refine_ls_R_factor_all 0.0858
_refine_ls_R_factor_gt 0.0618
_refine_ls_shift/su_max 0.111
_refine_ls_shift/su_mean 0.008
_refine_ls_structure_factor_coef Fsqd
_refine_ls_weighting_details 'calc w=1/[\s^2^(Fo^2^)+(0.1667P)^2^+19.2203P] where P=(Fo^2^+2Fc^2^)/3'
_refine_ls_weighting_scheme calc
_refine_ls_wR_factor_gt 0.2251
_refine_ls_wR_factor_ref 0.2547
_reflns_number_gt 3260
_reflns_number_total 4323
_reflns_threshold_expression >2\s(I)
_cod_data_source_file ja6b01093_si_002.cif
_cod_data_source_block TPMOF-2
_cod_original_cell_volume 7300.6(7)
_cod_original_sg_symbol_Hall -P32c
_cod_original_sg_symbol_H-M P-3c1
_cod_database_code 4130172

loop_
_symmetry_equiv_pos_as_xyz
'x, y, z'
'-y, x-y, z'
'-x+y, -x, z'
'x-y, -y, -z+1/2'
'-x, -x+y, -z+1/2'
'y, x, -z+1/2'
'-x, -y, -z'
'y, -x+y, -z'
'x-y, x, -z'
'-x+y, y, z-1/2'
'x, x-y, z-1/2'
'-y, -x, z-1/2'

loop_
_atom_site_label
_atom_site_type_symbol
_atom_site_fract_x
_atom_site_fract_y
_atom_site_fract_z
_atom_site_U_iso_or_equiv
_atom_site_adp_type
_atom_site_occupancy
_atom_site_symmetry_multiplicity
_atom_site_calc_flag
_atom_site_refinement_flags
C1 C 0.8230(5) 0.9996(5) 0.33392(18) 0.0481(15) Uani 1 1 d .
C2 C 0.7973(5) 1.0000(6) 0.28837(19) 0.058(2) Uani 1 1 d .
C3 C 0.7225(7) 1.0003(10) 0.2721(2) 0.113(4) Uani 1 1 d .
H3 H 0.6752 1.0009 0.2883 0.135 Uiso 1 1 calc R
C4 C 0.9509(6) 1.1892(5) 0.4540(2) 0.0619(19) Uani 1 1 d .
H4 H 0.9116 1.2079 0.4668 0.074 Uiso 1 1 calc R
C5 C 1.0483(6) 1.2383(5) 0.4540(2) 0.0626(19) Uani 1 1 d .
H5 H 1.0873 1.2967 0.4667 0.075 Uiso 1 1 calc R
C6 C 1.3463(11) 1.3456(11) 0.4581(3) 0.131(6) Uani 1 1 d .
C7 C 1.4242(8) 1.4248(8) 0.4802(3) 0.107(4) Uani 1 1 d .
C8 C 1.5041(11) 1.4169(11) 0.4907(4) 0.152(6) Uani 1 1 d .
C9 C 1.4168(11) 1.5050(11) 0.4908(4) 0.156(6) Uani 1 1 d .
N1 N 0.9999(3) 1.1092(3) 0.41900(14) 0.0384(11) Uani 1 1 d .
N2 N 1.0763(4) 1.1866(4) 0.43250(15) 0.0440(12) Uani 1 1 d .
N3 N 0.9237(4) 1.1104(4) 0.43244(15) 0.0441(12) Uani 1 1 d .
O1 O 0.7661(4) 1.0000(4) 0.35995(14) 0.0707(16) Uani 1 1 d .
O2 O 0.8978(3) 1.0000(3) 0.34113(13) 0.0478(11) Uani 1 1 d .
O3 O 1.2742(7) 1.3459(8) 0.4493(3) 0.165(6) Uani 1 1 d .
O4 O 1.3469(8) 1.2730(7) 0.4493(3) 0.159(5) Uani 1 1 d .
S1 S 0.87130(12) 1.0000 0.2500 0.0414(5) Uani 1 2 d S
Zn1 Zn 1.0000 1.0000 0.38053(3) 0.0300(3) Uani 1 3 d S
Zn2 Zn 1.20831(5) 1.20827(5) 0.42003(2) 0.0443(3) Uani 1 1 d .

loop_
_atom_site_aniso_label
_atom_site_aniso_U_11
_atom_site_aniso_U_22
_atom_site_aniso_U_33
_atom_site_aniso_U_23
_atom_site_aniso_U_13
_atom_site_aniso_U_12
C1 0.053(4) 0.073(5) 0.027(3) -0.001(3) -0.001(3) 0.037(4)
C2 0.058(4) 0.117(7) 0.022(3) -0.001(3) 0.002(3) 0.060(4)
C3 0.092(6) 0.272(14) 0.037(4) 0.000(6) 0.004(4) 0.139(9)
C4 0.083(5) 0.067(5) 0.048(4) -0.014(3) 0.003(4) 0.047(4)
C5 0.092(6) 0.052(4) 0.050(4) -0.019(3) -0.005(4) 0.041(4)
C6 0.106(9) 0.112(10) 0.036(5) 0.000(5) -0.002(5) -0.049(8)
C7 0.090(7) 0.090(7) 0.052(5) 0.002(5) -0.004(5) -0.023(6)
C8 0.135(12) 0.141(12) 0.104(10) -0.029(9) -0.031(9) 0.013(10)
C9 0.152(13) 0.125(11) 0.104(10) -0.028(8) -0.034(9) 0.005(10)
N1 0.046(3) 0.042(3) 0.027(2) -0.0051(19) 0.000(2) 0.022(2)
N2 0.050(3) 0.044(3) 0.034(3) -0.010(2) -0.005(2) 0.020(2)
N3 0.051(3) 0.053(3) 0.034(3) -0.006(2) 0.005(2) 0.030(3)
O1 0.071(3) 0.138(5) 0.025(2) 0.000(3) 0.003(2) 0.069(4)
O2 0.049(3) 0.068(3) 0.033(2) -0.0014(19) -0.0106(18) 0.034(2)
O3 0.113(7) 0.156(9) 0.073(5) -0.033(5) -0.013(5) -0.047(7)
O4 0.155(9) 0.109(7) 0.078(5) -0.018(5) -0.031(5) -0.036(7)
S1 0.0389(8) 0.0683(14) 0.0266(10) 0.0000(9) 0.0000(5) 0.0342(7)
Zn1 0.0347(4) 0.0347(4) 0.0206(5) 0.000 0.000 0.0173(2)
Zn2 0.0445(5) 0.0446(5) 0.0258(5) -0.0063(3) -0.0061(3) 0.0088(3)

loop_
_atom_type_symbol
_atom_type_description
_atom_type_scat_dispersion_real
_atom_type_scat_dispersion_imag
_atom_type_scat_source
C C 0.0033 0.0016 'International Tables Vol C Tables 4.2.6.8 and 6.1.1.4'
H H 0.0000 0.0000 'International Tables Vol C Tables 4.2.6.8 and 6.1.1.4'
N N 0.0061 0.0033 'International Tables Vol C Tables 4.2.6.8 and 6.1.1.4'
O O 0.0106 0.0060 'International Tables Vol C Tables 4.2.6.8 and 6.1.1.4'
S S 0.1246 0.1234 'International Tables Vol C Tables 4.2.6.8 and 6.1.1.4'
Zn Zn 0.2839 1.4301 'International Tables Vol C Tables 4.2.6.8 and 6.1.1.4'

loop_
_geom_angle_atom_site_label_1
_geom_angle_atom_site_label_2
_geom_angle_atom_site_label_3
_geom_angle
_geom_angle_site_symmetry_1
_geom_angle_site_symmetry_3
O2 C1 O1 127.7(6) . .
O2 C1 C2 116.9(5) . .
O1 C1 C2 115.4(6) . .
C3 C2 C1 129.1(6) . .
C3 C2 S1 111.8(5) . .
C1 C2 S1 119.1(5) . .
C2 C3 C3 112.9(4) . 4_675
C2 C3 H3 123.6 . .
C3 C3 H3 123.6 4_675 .
N3 C4 C5 107.1(6) . .
N3 C4 H4 126.4 . .
C5 C4 H4 126.4 . .
N2 C5 C4 107.1(6) . .
N2 C5 H5 126.5 . .
C4 C5 H5 126.5 . .
O3 C6 O4 115.4(11) . .
O3 C6 C7 122(2) . .
O4 C6 C7 123(2) . .
O3 C6 Zn2 57.4(7) . .
O4 C6 Zn2 58.0(7) . .
C7 C6 Zn2 179.0(16) . .
C9 C7 C8 122.5(11) . .
C9 C7 C6 119.6(16) . .
C8 C7 C6 117.9(16) . .
C7 C8 C9 119.1(16) . 7_886
C7 C9 C8 118.2(16) . 7_886
N3 N1 N2 108.9(4) . .
N3 N1 Zn1 125.6(4) . .
N2 N1 Zn1 125.5(4) . .
N1 N2 C5 108.2(6) . .
N1 N2 Zn2 120.7(4) . .
C5 N2 Zn2 131.1(5) . .
N1 N3 C4 108.7(6) . .
N1 N3 Zn2 120.6(4) . 2_765
C4 N3 Zn2 130.7(5) . 2_765
C1 O1 Zn2 119.3(4) . 2_765
C1 O2 Zn1 153.8(4) . .
C6 O3 Zn2 94.3(12) . .
C6 O4 Zn2 93.4(12) . .
C2 S1 C2 90.6(4) 4_675 .
O2 Zn1 O2 87.65(17) 2_765 .
O2 Zn1 O2 87.65(17) 2_765 3_675
O2 Zn1 O2 87.65(17) . 3_675
O2 Zn1 N1 90.55(17) 2_765 2_765
O2 Zn1 N1 90.60(17) . 2_765
O2 Zn1 N1 177.55(17) 3_675 2_765
O2 Zn1 N1 177.55(17) 2_765 .
O2 Zn1 N1 90.55(17) . .
O2 Zn1 N1 90.60(17) 3_675 .
N1 Zn1 N1 91.14(17) 2_765 .
O2 Zn1 N1 90.60(17) 2_765 3_675
O2 Zn1 N1 177.55(17) . 3_675
O2 Zn1 N1 90.55(17) 3_675 3_675
N1 Zn1 N1 91.14(17) 2_765 3_675
N1 Zn1 N1 91.14(17) . 3_675
O1 Zn2 N3 108.7(2) 3_675 3_675
O1 Zn2 N2 108.7(2) 3_675 .
N3 Zn2 N2 99.8(2) 3_675 .
O1 Zn2 O3 104.9(3) 3_675 .
N3 Zn2 O3 138.5(3) 3_675 .
N2 Zn2 O3 91.7(4) . .
O1 Zn2 O4 104.8(3) 3_675 .
N3 Zn2 O4 91.1(3) 3_675 .
N2 Zn2 O4 139.0(3) . .
O3 Zn2 O4 56.8(4) . .
O1 Zn2 C6 106.0(3) 3_675 .
N3 Zn2 C6 116.5(5) 3_675 .
N2 Zn2 C6 116.9(5) . .
O3 Zn2 C6 28.3(6) . .
O4 Zn2 C6 28.5(6) . .

loop_
_geom_bond_atom_site_label_1
_geom_bond_atom_site_label_2
_geom_bond_distance
_geom_bond_site_symmetry_2
C1 O2 1.237(7) .
C1 O1 1.244(8) .
C1 C2 1.506(8) .
C2 C3 1.326(9) .
C2 S1 1.714(6) .
C3 C3 1.405(15) 4_675
C3 H3 0.9300 .
C4 N3 1.322(8) .
C4 C5 1.375(12) .
C4 H4 0.9300 .
C5 N2 1.329(8) .
C5 H5 0.9300 .
C6 O3 1.21(2) .
C6 O4 1.22(2) .
C6 C7 1.460(13) .
C6 Zn2 2.548(10) .
C7 C9 1.41(2) .
C7 C8 1.41(2) .
C8 C9 1.408(16) 7_886
C9 C8 1.408(16) 7_886
N1 N3 1.322(7) .
N1 N2 1.325(7) .
N1 Zn1 2.159(4) .
N2 Zn2 2.037(5) .
N3 Zn2 2.036(5) 2_765
O1 Zn2 1.953(5) 2_765
O2 Zn1 2.083(4) .
O3 Zn2 2.154(10) .
O4 Zn2 2.166(11) .
S1 C2 1.714(6) 4_675
Zn1 O2 2.083(4) 2_765
Zn1 O2 2.083(4) 3_675
Zn1 N1 2.159(5) 2_765
Zn1 N1 2.159(5) 3_675
Zn2 O1 1.953(5) 3_675
Zn2 N3 2.036(5) 3_675

loop_
_geom_torsion_atom_site_label_1
_geom_torsion_atom_site_label_2
_geom_torsion_atom_site_label_3
_geom_torsion_atom_site_label_4
_geom_torsion
_geom_torsion_site_symmetry_4
O2 C1 C2 C3 -179.6(11) .
O1 C1 C2 C3 -0.4(15) .
O2 C1 C2 S1 0.5(10) .
O1 C1 C2 S1 179.7(5) .
C1 C2 C3 C3 -179.4(12) 4_675
S1 C2 C3 C3 0.5(19) 4_675
N3 C4 C5 N2 -0.4(8) .
O3 C6 C7 C9 -1.5(16) .
O4 C6 C7 C9 -177.6(12) .
Zn2 C6 C7 C9 -22(56) .
O3 C6 C7 C8 177.6(11) .
O4 C6 C7 C8 1.5(16) .
Zn2 C6 C7 C8 157(100) .
C9 C7 C8 C9 -6(2) 7_886
C6 C7 C8 C9 175.3(11) 7_886
C8 C7 C9 C8 6(2) 7_886
C6 C7 C9 C8 -175.4(11) 7_886
N3 N1 N2 C5 -1.2(7) .
Zn1 N1 N2 C5 178.0(4) .
N3 N1 N2 Zn2 177.7(3) .
Zn1 N1 N2 Zn2 -3.2(6) .
C4 C5 N2 N1 1.0(8) .
C4 C5 N2 Zn2 -177.8(5) .
N2 N1 N3 C4 1.0(7) .
Zn1 N1 N3 C4 -178.2(4) .
N2 N1 N3 Zn2 -177.5(3) 2_765
Zn1 N1 N3 Zn2 3.3(6) 2_765
C5 C4 N3 N1 -0.4(8) .
C5 C4 N3 Zn2 177.9(5) 2_765
O2 C1 O1 Zn2 -0.7(11) 2_765
C2 C1 O1 Zn2 -179.8(5) 2_765
O1 C1 O2 Zn1 1.0(16) .
C2 C1 O2 Zn1 -179.9(7) .
O4 C6 O3 Zn2 -3.2(10) .
C7 C6 O3 Zn2 -179.6(8) .
O3 C6 O4 Zn2 3.2(10) .
C7 C6 O4 Zn2 179.5(8) .
C3 C2 S1 C2 -0.2(7) 4_675
C1 C2 S1 C2 179.7(9) 4_675
C1 O2 Zn1 O2 135.6(11) 2_765
C1 O2 Zn1 O2 -136.7(11) 3_675
C1 O2 Zn1 N1 45.0(11) 2_765
C1 O2 Zn1 N1 -46.1(11) .
C1 O2 Zn1 N1 -180(100) 3_675
N3 N1 Zn1 O2 89(4) 2_765
N2 N1 Zn1 O2 -90(4) 2_765
N3 N1 Zn1 O2 45.6(4) .
N2 N1 Zn1 O2 -133.4(4) .
N3 N1 Zn1 O2 133.3(4) 3_675
N2 N1 Zn1 O2 -45.7(4) 3_675
N3 N1 Zn1 N1 -45.0(5) 2_765
N2 N1 Zn1 N1 136.0(4) 2_765
N3 N1 Zn1 N1 -136.1(4) 3_675
N2 N1 Zn1 N1 44.8(5) 3_675
N1 N2 Zn2 O1 70.1(5) 3_675
C5 N2 Zn2 O1 -111.3(6) 3_675
N1 N2 Zn2 N3 -43.6(5) 3_675
C5 N2 Zn2 N3 135.0(6) 3_675
N1 N2 Zn2 O3 176.4(5) .
C5 N2 Zn2 O3 -5.0(7) .
N1 N2 Zn2 O4 -146.8(5) .
C5 N2 Zn2 O4 31.8(8) .
N1 N2 Zn2 C6 -170.1(5) .
C5 N2 Zn2 C6 8.5(8) .
C6 O3 Zn2 O1 -96.2(7) 3_675
C6 O3 Zn2 N3 47.1(8) 3_675
C6 O3 Zn2 N2 153.9(7) .
C6 O3 Zn2 O4 2.0(6) .
C6 O4 Zn2 O1 96.4(7) 3_675
C6 O4 Zn2 N3 -154.0(7) 3_675
C6 O4 Zn2 N2 -47.7(9) .
C6 O4 Zn2 O3 -1.9(6) .
O3 C6 Zn2 O1 91.8(7) 3_675
O4 C6 Zn2 O1 -91.6(7) 3_675
C7 C6 Zn2 O1 113(56) 3_675
O3 C6 Zn2 N3 -147.2(7) 3_675
O4 C6 Zn2 N3 29.4(8) 3_675
C7 C6 Zn2 N3 -126(56) 3_675
O3 C6 Zn2 N2 -29.5(8) .
O4 C6 Zn2 N2 147.1(7) .
C7 C6 Zn2 N2 -9(56) .
O4 C6 Zn2 O3 176.6(11) .
C7 C6 Zn2 O3 21(56) .
O3 C6 Zn2 O4 -176.6(11) .
C7 C6 Zn2 O4 -156(56) .
